data_7241663
loop_
_publ_author_name
'Awatani, Ayano'
'Suzuki, Masaaki'

_publ_section_title
;
 Circular linkage of intramolecular multi-hydrogen bonding frameworks
 through nucleophilic substitutions of \b-dicarbonyls onto cyanuric
 chloride and subsequent tautomerisation
;
_journal_issue 64
_journal_name_full 'RSC Advances'
_journal_page_first 39033
_journal_page_last 39036
_journal_paper_doi 10.1039/D0RA07677E
_journal_volume 10
_journal_year 2020
_chemical_formula_moiety 'C21 H21 N3 O12'
_chemical_formula_sum 'C21 H21 N3 O12'
_chemical_formula_weight 507.41
_space_group_crystal_system monoclinic
_space_group_IT_number 15
_space_group_name_Hall '-C 2yc'
_space_group_name_H-M_alt 'C 1 2/c 1'
_atom_sites_solution_hydrogens geom
_audit_creation_method SHELXL-2014/7
_audit_update_record
;
2020-07-07 deposited with the CCDC.	2020-10-14 downloaded from the CCDC.
;
_cell_angle_alpha 90
_cell_angle_beta 124.168(5)
_cell_angle_gamma 90
_cell_formula_units_Z 8
_cell_length_a 28.349(11)
_cell_length_b 9.848(3)
_cell_length_c 19.498(7)
_cell_measurement_reflns_used 1170
_cell_measurement_temperature 93(2)
_cell_measurement_theta_max 72.4
_cell_measurement_theta_min 30.9
_cell_volume 4504(3)
_computing_structure_refinement 'SHELXL-2014/7 (Sheldrick, 2014)'
_diffrn_ambient_temperature 93(2)
_diffrn_detector_area_resol_mean 5.8140
_diffrn_measured_fraction_theta_full 0.989
_diffrn_measured_fraction_theta_max 0.989
_diffrn_measurement_device_type 'Rigaku XtaLAB P200'
_diffrn_measurement_method \w
_diffrn_radiation_type CuK\a
_diffrn_radiation_wavelength 1.54187
_diffrn_reflns_av_R_equivalents 0.0634
_diffrn_reflns_av_unetI/netI 0.0511
_diffrn_reflns_Laue_measured_fraction_full 0.989
_diffrn_reflns_Laue_measured_fraction_max 0.989
_diffrn_reflns_limit_h_max 26
_diffrn_reflns_limit_h_min -33
_diffrn_reflns_limit_k_max 11
_diffrn_reflns_limit_k_min -11
_diffrn_reflns_limit_l_max 23
_diffrn_reflns_limit_l_min -23
_diffrn_reflns_number 14677
_diffrn_reflns_point_group_measured_fraction_full 0.989
_diffrn_reflns_point_group_measured_fraction_max 0.989
_diffrn_reflns_theta_full 66.997
_diffrn_reflns_theta_max 66.997
_diffrn_reflns_theta_min 3.769
_exptl_absorpt_coefficient_mu 1.078
_exptl_absorpt_correction_T_max 0.979
_exptl_absorpt_correction_T_min 0.925
_exptl_absorpt_correction_type multi-scan
_exptl_absorpt_process_details 'REQAB (Rigaku, 1998)'
_exptl_crystal_colour colorless
_exptl_crystal_density_diffrn 1.497
_exptl_crystal_description prism
_exptl_crystal_F_000 2112
_exptl_crystal_size_max 0.260
_exptl_crystal_size_mid 0.060
_exptl_crystal_size_min 0.020
_refine_diff_density_max 0.562
_refine_diff_density_min -0.241
_refine_diff_density_rms 0.065
_refine_ls_extinction_method none
_refine_ls_goodness_of_fit_ref 1.009
_refine_ls_hydrogen_treatment constr
_refine_ls_matrix_type full
_refine_ls_number_parameters 331
_refine_ls_number_reflns 3969
_refine_ls_number_restraints 0
_refine_ls_restrained_S_all 1.009
_refine_ls_R_factor_all 0.0781
_refine_ls_R_factor_gt 0.0502
_refine_ls_shift/su_max 0.000
_refine_ls_shift/su_mean 0.000
_refine_ls_structure_factor_coef Fsqd
_refine_ls_weighting_details 'w=1/[\s^2^(Fo^2^)+(0.0700P)^2^] where P=(Fo^2^+2Fc^2^)/3'
_refine_ls_weighting_scheme calc
_refine_ls_wR_factor_gt 0.1190
_refine_ls_wR_factor_ref 0.1301
_reflns_Friedel_coverage 0.000
_reflns_number_gt 2636
_reflns_number_total 3969
_reflns_threshold_expression 'I > 2\s(I)'
_cod_data_source_file d0ra07677e2.cif
_cod_data_source_block 80717su
_cod_original_sg_symbol_H-M 'C 2/c'
_cod_database_code 7241663
_shelx_shelxl_version_number 2014/7
_shelx_space_group_comment
;
The symmetry employed for this shelxl refinement is uniquely defined
by the following loop, which should always be used as a source of
symmetry information in preference to the above space-group names.
They are only intended as comments.
;
_shelx_estimated_absorpt_t_min 0.767
_shelx_estimated_absorpt_t_max 0.979

loop_
_space_group_symop_operation_xyz
'x, y, z'
'-x, y, -z+1/2'
'x+1/2, y+1/2, z'
'-x+1/2, y+1/2, -z+1/2'
'-x, -y, -z'
'x, -y, z-1/2'
'-x+1/2, -y+1/2, -z'
'x+1/2, -y+1/2, z-1/2'

loop_
_atom_site_label
_atom_site_type_symbol
_atom_site_fract_x
_atom_site_fract_y
_atom_site_fract_z
_atom_site_U_iso_or_equiv
_atom_site_adp_type
_atom_site_occupancy
_atom_site_site_symmetry_order
_atom_site_calc_flag
_atom_site_refinement_flags_posn
_atom_site_refinement_flags_adp
_atom_site_refinement_flags_occupancy
_atom_site_disorder_assembly
_atom_site_disorder_group
N1 N 0.15920(8) 0.6984(2) 0.08275(11) 0.0223(4) Uani 1 1 d . . . . .
H19 H 0.1243 0.7311 0.0536 0.027 Uiso 1 1 calc R U . . .
O1 O 0.35647(7) 0.68498(18) 0.15385(10) 0.0279(4) Uani 1 1 d . . . . .
O2 O 0.18201(8) 0.33121(19) 0.20890(11) 0.0325(4) Uani 1 1 d . . . . .
O7 O 0.09514(7) 0.34524(17) 0.17990(10) 0.0272(4) Uani 1 1 d . . . . .
O3 O 0.05397(7) 0.68169(18) 0.04536(10) 0.0280(4) Uani 1 1 d . . . . .
O4 O 0.29595(7) 0.33386(19) 0.25173(10) 0.0323(4) Uani 1 1 d . . . . .
N2 N 0.22303(8) 0.5333(2) 0.16886(11) 0.0232(4) Uani 1 1 d . . . . .
H20 H 0.2306 0.4587 0.1981 0.028 Uiso 1 1 calc R U . . .
N3 N 0.25248(8) 0.7047(2) 0.12023(11) 0.0223(4) Uani 1 1 d . . . . .
H21 H 0.2792 0.7431 0.1170 0.027 Uiso 1 1 calc R U . . .
O8 O 0.03367(7) 0.52918(18) 0.10785(10) 0.0279(4) Uani 1 1 d . . . . .
O9 O 0.21679(7) 1.06907(18) -0.01363(10) 0.0282(4) Uani 1 1 d . . . . .
O10 O 0.12301(7) 1.06011(18) -0.04874(10) 0.0291(4) Uani 1 1 d . . . . .
O11 O 0.41683(7) 0.53958(19) 0.24892(10) 0.0298(4) Uani 1 1 d . . . . .
O5 O 0.08878(7) 0.88183(19) -0.02313(11) 0.0322(4) Uani 1 1 d . . . . .
O12 O 0.38487(7) 0.35546(18) 0.28971(10) 0.0312(4) Uani 1 1 d . . . . .
O6 O 0.27821(7) 0.90278(19) 0.05225(11) 0.0316(4) Uani 1 1 d . . . . .
C16 C 0.12724(10) 0.5256(3) 0.13474(13) 0.0235(5) Uani 1 1 d . . . . .
C17 C 0.31980(10) 0.5316(3) 0.20742(13) 0.0240(5) Uani 1 1 d . . . . .
C18 C 0.18830(10) 0.8840(3) 0.03483(13) 0.0236(5) Uani 1 1 d . . . . .
C19 C 0.16931(10) 0.5859(2) 0.12892(13) 0.0224(5) Uani 1 1 d . . . . .
C20 C 0.26587(10) 0.5904(2) 0.16586(13) 0.0220(5) Uani 1 1 d . . . . .
C21 C 0.07069(10) 0.5870(3) 0.09300(14) 0.0243(5) Uani 1 1 d . . . . .
C22 C 0.20007(9) 0.7640(3) 0.07888(13) 0.0229(5) Uani 1 1 d . . . . .
C23 C 0.13055(10) 0.9383(3) -0.01253(14) 0.0259(5) Uani 1 1 d . . . . .
C24 C 0.36407(10) 0.5936(3) 0.20094(13) 0.0249(5) Uani 1 1 d . . . . .
C25 C 0.13850(10) 0.3980(3) 0.17815(14) 0.0261(5) Uani 1 1 d . . . . .
C26 C 0.23146(10) 0.9489(3) 0.02759(13) 0.0251(5) Uani 1 1 d . . . . .
C27 C 0.00505(11) 0.3543(3) 0.15961(16) 0.0320(6) Uani 1 1 d . . . . .
H1 H -0.0234 0.4134 0.1580 0.048 Uiso 1 1 calc R U . . .
H2 H 0.0181 0.2864 0.2035 0.048 Uiso 1 1 calc R U . . .
H3 H -0.0121 0.3085 0.1061 0.048 Uiso 1 1 calc R U . . .
C28 C 0.33088(10) 0.4042(3) 0.25069(14) 0.0273(5) Uani 1 1 d . . . . .
C29 C 0.05499(11) 0.4384(3) 0.17698(15) 0.0276(5) Uani 1 1 d . . . . .
C30 C 0.15337(11) 1.2510(3) -0.08455(17) 0.0349(6) Uani 1 1 d . . . . .
H4 H 0.1403 1.2064 -0.1373 0.052 Uiso 1 1 calc R U . . .
H5 H 0.1857 1.3106 -0.0688 0.052 Uiso 1 1 calc R U . . .
H6 H 0.1222 1.3050 -0.0906 0.052 Uiso 1 1 calc R U . . .
C31 C 0.17160(10) 1.1457(3) -0.01883(15) 0.0290(6) Uani 1 1 d . . . . .
C32 C 0.48194(11) 0.3733(3) 0.33816(19) 0.0421(7) Uani 1 1 d . . . . .
H7 H 0.4926 0.3106 0.3837 0.063 Uiso 1 1 calc R U . . .
H8 H 0.5136 0.4356 0.3550 0.063 Uiso 1 1 calc R U . . .
H9 H 0.4733 0.3216 0.2894 0.063 Uiso 1 1 calc R U . . .
C33 C 0.08411(12) 0.5174(3) 0.25723(16) 0.0341(6) Uani 1 1 d . . . . .
H10 H 0.1144 0.5737 0.2623 0.051 Uiso 1 1 calc R U . . .
H11 H 0.1006 0.4540 0.3040 0.051 Uiso 1 1 calc R U . . .
H12 H 0.0562 0.5756 0.2575 0.051 Uiso 1 1 calc R U . . .
C34 C 0.43801(11) 0.5345(3) 0.38826(15) 0.0353(6) Uani 1 1 d . . . . .
H13 H 0.4030 0.5856 0.3694 0.053 Uiso 1 1 calc R U . . .
H14 H 0.4698 0.5979 0.4084 0.053 Uiso 1 1 calc R U . . .
H15 H 0.4461 0.4731 0.4332 0.053 Uiso 1 1 calc R U . . .
C35 C 0.43028(10) 0.4531(3) 0.31717(15) 0.0325(6) Uani 1 1 d . . . . .
C36 C 0.19191(13) 1.2056(3) 0.06531(16) 0.0394(7) Uani 1 1 d . . . . .
H16 H 0.1608 1.2568 0.0612 0.059 Uiso 1 1 calc R U . . .
H17 H 0.2242 1.2665 0.0832 0.059 Uiso 1 1 calc R U . . .
H18 H 0.2039 1.1323 0.1058 0.059 Uiso 1 1 calc R U . . .

loop_
_atom_site_aniso_label
_atom_site_aniso_U_11
_atom_site_aniso_U_22
_atom_site_aniso_U_33
_atom_site_aniso_U_23
_atom_site_aniso_U_13
_atom_site_aniso_U_12
N1 0.0209(9) 0.0271(12) 0.0185(9) 0.0037(8) 0.0108(8) 0.0004(8)
O1 0.0269(9) 0.0362(11) 0.0207(8) 0.0028(7) 0.0134(7) -0.0007(7)
O2 0.0358(10) 0.0343(11) 0.0331(9) 0.0096(8) 0.0228(8) 0.0040(8)
O7 0.0343(9) 0.0286(10) 0.0278(8) -0.0003(7) 0.0229(8) -0.0027(7)
O3 0.0274(9) 0.0324(10) 0.0245(8) 0.0054(8) 0.0146(7) 0.0018(7)
O4 0.0259(9) 0.0341(10) 0.0293(9) 0.0071(8) 0.0110(7) -0.0024(8)
N2 0.0249(10) 0.0259(11) 0.0178(9) 0.0034(8) 0.0114(8) -0.0006(8)
N3 0.0216(10) 0.0293(12) 0.0158(9) 0.0010(8) 0.0103(8) -0.0025(8)
O8 0.0290(9) 0.0325(10) 0.0273(9) 0.0005(7) 0.0190(8) -0.0023(7)
O9 0.0289(9) 0.0313(10) 0.0246(8) 0.0054(7) 0.0151(7) -0.0015(7)
O10 0.0259(9) 0.0306(10) 0.0273(8) 0.0065(8) 0.0130(7) -0.0002(7)
O11 0.0233(8) 0.0361(11) 0.0255(8) 0.0029(8) 0.0109(7) -0.0002(7)
O5 0.0252(9) 0.0351(11) 0.0355(9) 0.0089(8) 0.0166(8) 0.0003(8)
O12 0.0223(8) 0.0287(10) 0.0319(9) 0.0039(8) 0.0086(7) -0.0010(7)
O6 0.0262(9) 0.0362(11) 0.0325(9) 0.0067(8) 0.0165(8) 0.0009(8)
C16 0.0283(12) 0.0272(14) 0.0164(11) -0.0017(9) 0.0134(10) -0.0038(10)
C17 0.0229(12) 0.0296(14) 0.0151(10) -0.0014(10) 0.0081(9) -0.0033(10)
C18 0.0252(12) 0.0286(14) 0.0164(10) 0.0007(10) 0.0113(9) -0.0017(10)
C19 0.0263(12) 0.0263(13) 0.0138(10) -0.0020(9) 0.0108(9) -0.0007(10)
C20 0.0257(12) 0.0259(14) 0.0131(10) -0.0020(9) 0.0102(9) -0.0032(10)
C21 0.0283(12) 0.0280(14) 0.0198(11) -0.0043(10) 0.0156(10) -0.0050(10)
C22 0.0225(11) 0.0322(14) 0.0128(10) -0.0022(9) 0.0092(9) -0.0024(10)
C23 0.0289(13) 0.0301(14) 0.0202(11) 0.0001(10) 0.0147(10) -0.0016(11)
C24 0.0256(12) 0.0300(14) 0.0165(11) -0.0036(10) 0.0102(10) -0.0014(10)
C25 0.0309(13) 0.0323(14) 0.0194(11) -0.0026(10) 0.0167(10) -0.0033(12)
C26 0.0255(13) 0.0310(14) 0.0164(11) 0.0007(10) 0.0102(10) -0.0035(11)
C27 0.0394(14) 0.0339(15) 0.0344(13) 0.0004(11) 0.0279(12) -0.0015(12)
C28 0.0233(12) 0.0338(15) 0.0172(11) -0.0016(10) 0.0067(10) -0.0016(11)
C29 0.0339(13) 0.0308(14) 0.0257(12) 0.0000(11) 0.0214(11) -0.0011(11)
C30 0.0297(13) 0.0390(17) 0.0343(14) 0.0104(12) 0.0169(11) 0.0002(12)
C31 0.0247(12) 0.0327(15) 0.0283(12) 0.0019(11) 0.0141(10) -0.0024(11)
C32 0.0234(13) 0.0410(17) 0.0499(16) 0.0087(14) 0.0134(12) 0.0010(12)
C33 0.0436(15) 0.0372(16) 0.0315(13) -0.0051(12) 0.0272(13) -0.0061(12)
C34 0.0316(13) 0.0380(16) 0.0215(12) 0.0049(11) 0.0060(11) -0.0078(12)
C35 0.0215(12) 0.0355(15) 0.0292(13) 0.0059(12) 0.0073(10) -0.0036(11)
C36 0.0464(16) 0.0410(17) 0.0284(14) -0.0009(12) 0.0195(13) 0.0047(13)

loop_
_atom_type_symbol
_atom_type_description
_atom_type_scat_dispersion_real
_atom_type_scat_dispersion_imag
_atom_type_scat_source
C C 0.0181 0.0091 'International Tables Vol C Tables 4.2.6.8 and 6.1.1.4'
H H 0.0000 0.0000 'International Tables Vol C Tables 4.2.6.8 and 6.1.1.4'
N N 0.0311 0.0180 'International Tables Vol C Tables 4.2.6.8 and 6.1.1.4'
O O 0.0492 0.0322 'International Tables Vol C Tables 4.2.6.8 and 6.1.1.4'

loop_
_geom_angle_atom_site_label_1
_geom_angle_atom_site_label_2
_geom_angle_atom_site_label_3
_geom_angle
_geom_angle_site_symmetry_1
_geom_angle_site_symmetry_3
_geom_angle_publ_flag
C19 N1 C22 123.7(2) . . ?
C25 O7 C29 117.65(19) . . ?
C19 N2 C20 123.5(2) . . ?
C20 N3 C22 123.88(19) . . ?
C21 O8 C29 119.43(19) . . ?
C26 O9 C31 117.55(17) . . ?
C23 O10 C31 118.57(19) . . ?
C24 O11 C35 119.27(18) . . ?
C28 O12 C35 117.4(2) . . ?
C19 C16 C25 120.0(2) . . ?
C19 C16 C21 120.0(2) . . ?
C25 C16 C21 119.9(2) . . ?
C20 C17 C28 120.6(2) . . ?
C20 C17 C24 119.4(2) . . ?
C28 C17 C24 119.8(2) . . ?
C22 C18 C23 120.0(2) . . ?
C22 C18 C26 120.7(2) . . ?
C23 C18 C26 119.0(2) . . ?
N1 C19 N2 116.2(2) . . ?
N1 C19 C16 122.2(2) . . ?
N2 C19 C16 121.6(2) . . ?
N3 C20 N2 116.3(2) . . ?
N3 C20 C17 122.7(2) . . ?
N2 C20 C17 121.0(2) . . ?
O3 C21 O8 118.0(2) . . ?
O3 C21 C16 125.5(2) . . ?
O8 C21 C16 116.4(2) . . ?
N3 C22 N1 116.2(2) . . ?
N3 C22 C18 122.4(2) . . ?
N1 C22 C18 121.4(2) . . ?
O5 C23 O10 117.7(2) . . ?
O5 C23 C18 125.5(2) . . ?
O10 C23 C18 116.8(2) . . ?
O1 C24 O11 118.2(2) . . ?
O1 C24 C17 125.3(2) . . ?
O11 C24 C17 116.5(2) . . ?
O2 C25 O7 117.6(2) . . ?
O2 C25 C16 125.9(2) . . ?
O7 C25 C16 116.3(2) . . ?
O6 C26 O9 117.6(2) . . ?
O6 C26 C18 125.9(2) . . ?
O9 C26 C18 116.4(2) . . ?
O4 C28 O12 117.4(2) . . ?
O4 C28 C17 126.3(2) . . ?
O12 C28 C17 116.2(2) . . ?
O7 C29 O8 109.91(17) . . ?
O7 C29 C27 106.4(2) . . ?
O8 C29 C27 106.5(2) . . ?
O7 C29 C33 109.1(2) . . ?
O8 C29 C33 110.4(2) . . ?
C27 C29 C33 114.4(2) . . ?
O10 C31 O9 109.6(2) . . ?
O10 C31 C30 105.60(19) . . ?
O9 C31 C30 106.78(19) . . ?
O10 C31 C36 111.3(2) . . ?
O9 C31 C36 110.2(2) . . ?
C30 C31 C36 113.2(2) . . ?
O11 C35 O12 109.41(18) . . ?
O11 C35 C32 105.8(2) . . ?
O12 C35 C32 106.4(2) . . ?
O11 C35 C34 111.2(2) . . ?
O12 C35 C34 109.5(2) . . ?
C32 C35 C34 114.3(2) . . ?

loop_
_geom_bond_atom_site_label_1
_geom_bond_atom_site_label_2
_geom_bond_distance
_geom_bond_site_symmetry_2
_geom_bond_publ_flag
N1 C19 1.353(3) . ?
N1 C22 1.365(3) . ?
O1 C24 1.215(3) . ?
O2 C25 1.218(3) . ?
O7 C25 1.353(3) . ?
O7 C29 1.438(3) . ?
O3 C21 1.210(3) . ?
O4 C28 1.218(3) . ?
N2 C19 1.364(3) . ?
N2 C20 1.369(3) . ?
N3 C20 1.350(3) . ?
N3 C22 1.361(3) . ?
O8 C21 1.360(3) . ?
O8 C29 1.438(3) . ?
O9 C26 1.358(3) . ?
O9 C31 1.441(3) . ?
O10 C23 1.347(3) . ?
O10 C31 1.430(3) . ?
O11 C24 1.351(3) . ?
O11 C35 1.439(3) . ?
O5 C23 1.216(3) . ?
O12 C28 1.358(3) . ?
O12 C35 1.447(3) . ?
O6 C26 1.216(3) . ?
C16 C19 1.393(3) . ?
C16 C25 1.447(4) . ?
C16 C21 1.460(3) . ?
C17 C20 1.392(3) . ?
C17 C28 1.444(4) . ?
C17 C24 1.464(3) . ?
C18 C22 1.387(4) . ?
C18 C23 1.456(3) . ?
C18 C26 1.456(3) . ?
C27 C29 1.506(4) . ?
C29 C33 1.511(4) . ?
C30 C31 1.497(4) . ?
C31 C36 1.520(4) . ?
C32 C35 1.502(4) . ?
C34 C35 1.507(4) . ?

loop_
_geom_hbond_atom_site_label_D
_geom_hbond_atom_site_label_H
_geom_hbond_atom_site_label_A
_geom_hbond_distance_DH
_geom_hbond_distance_HA
_geom_hbond_distance_DA
_geom_hbond_angle_DHA
_geom_hbond_site_symmetry_A
N1 H19 O3 0.88 1.97 2.649(3) 132.9 .
N1 H19 O5 0.88 1.94 2.623(3) 133.4 .
N2 H20 O2 0.88 1.96 2.635(3) 132.5 .
N2 H20 O4 0.88 1.97 2.644(3) 132.8 .
N3 H21 O1 0.88 1.97 2.643(3) 132.5 .
N3 H21 O6 0.88 2.01 2.680(3) 132.3 .
C27 H3 O3 0.98 2.49 3.374(3) 150.0 5_565
C27 H3 O5 0.98 2.63 3.408(3) 136.7 5_565
C30 H5 O9 0.98 2.58 3.527(3) 163.2 7_575
C32 H8 O10 0.98 2.57 3.374(3) 139.3 8_566
C34 H15 O5 0.98 2.61 3.464(3) 145.7 4_545
N1 H19 O3 0.88 1.97 2.649(3) 132.9 .
N1 H19 O5 0.88 1.94 2.623(3) 133.4 .

loop_
_geom_torsion_atom_site_label_1
_geom_torsion_atom_site_label_2
_geom_torsion_atom_site_label_3
_geom_torsion_atom_site_label_4
_geom_torsion
_geom_torsion_site_symmetry_1
_geom_torsion_site_symmetry_2
_geom_torsion_site_symmetry_3
_geom_torsion_site_symmetry_4
_geom_torsion_publ_flag
C22 N1 C19 N2 -4.2(3) . . . . ?
C22 N1 C19 C16 176.6(2) . . . . ?
C20 N2 C19 N1 1.8(3) . . . . ?
C20 N2 C19 C16 -179.0(2) . . . . ?
C25 C16 C19 N1 173.9(2) . . . . ?
C21 C16 C19 N1 -2.6(3) . . . . ?
C25 C16 C19 N2 -5.3(3) . . . . ?
C21 C16 C19 N2 178.27(19) . . . . ?
C22 N3 C20 N2 0.4(3) . . . . ?
C22 N3 C20 C17 179.8(2) . . . . ?
C19 N2 C20 N3 0.0(3) . . . . ?
C19 N2 C20 C17 -179.5(2) . . . . ?
C28 C17 C20 N3 -175.7(2) . . . . ?
C24 C17 C20 N3 -1.1(3) . . . . ?
C28 C17 C20 N2 3.8(3) . . . . ?
C24 C17 C20 N2 178.4(2) . . . . ?
C29 O8 C21 O3 -166.0(2) . . . . ?
C29 O8 C21 C16 15.8(3) . . . . ?
C19 C16 C21 O3 7.8(4) . . . . ?
C25 C16 C21 O3 -168.7(2) . . . . ?
C19 C16 C21 O8 -174.17(19) . . . . ?
C25 C16 C21 O8 9.3(3) . . . . ?
C20 N3 C22 N1 -2.5(3) . . . . ?
C20 N3 C22 C18 177.8(2) . . . . ?
C19 N1 C22 N3 4.5(3) . . . . ?
C19 N1 C22 C18 -175.8(2) . . . . ?
C23 C18 C22 N3 176.1(2) . . . . ?
C26 C18 C22 N3 3.1(3) . . . . ?
C23 C18 C22 N1 -3.6(3) . . . . ?
C26 C18 C22 N1 -176.7(2) . . . . ?
C31 O10 C23 O5 161.9(2) . . . . ?
C31 O10 C23 C18 -19.3(3) . . . . ?
C22 C18 C23 O5 -6.2(4) . . . . ?
C26 C18 C23 O5 167.0(2) . . . . ?
C22 C18 C23 O10 175.2(2) . . . . ?
C26 C18 C23 O10 -11.6(3) . . . . ?
C35 O11 C24 O1 166.7(2) . . . . ?
C35 O11 C24 C17 -16.2(3) . . . . ?
C20 C17 C24 O1 -9.3(4) . . . . ?
C28 C17 C24 O1 165.3(2) . . . . ?
C20 C17 C24 O11 173.8(2) . . . . ?
C28 C17 C24 O11 -11.5(3) . . . . ?
C29 O7 C25 O2 154.7(2) . . . . ?
C29 O7 C25 C16 -29.3(3) . . . . ?
C19 C16 C25 O2 -3.3(4) . . . . ?
C21 C16 C25 O2 173.2(2) . . . . ?
C19 C16 C25 O7 -179.0(2) . . . . ?
C21 C16 C25 O7 -2.5(3) . . . . ?
C31 O9 C26 O6 -159.9(2) . . . . ?
C31 O9 C26 C18 22.7(3) . . . . ?
C22 C18 C26 O6 5.7(4) . . . . ?
C23 C18 C26 O6 -167.4(2) . . . . ?
C22 C18 C26 O9 -177.2(2) . . . . ?
C23 C18 C26 O9 9.7(3) . . . . ?
C35 O12 C28 O4 -156.5(2) . . . . ?
C35 O12 C28 C17 27.3(3) . . . . ?
C20 C17 C28 O4 4.4(4) . . . . ?
C24 C17 C28 O4 -170.2(2) . . . . ?
C20 C17 C28 O12 -179.7(2) . . . . ?
C24 C17 C28 O12 5.7(3) . . . . ?
C25 O7 C29 O8 52.1(3) . . . . ?
C25 O7 C29 C27 167.03(18) . . . . ?
C25 O7 C29 C33 -69.0(2) . . . . ?
C21 O8 C29 O7 -44.9(3) . . . . ?
C21 O8 C29 C27 -159.7(2) . . . . ?
C21 O8 C29 C33 75.5(3) . . . . ?
C23 O10 C31 O9 49.6(3) . . . . ?
C23 O10 C31 C30 164.3(2) . . . . ?
C23 O10 C31 C36 -72.5(3) . . . . ?
C26 O9 C31 O10 -51.3(2) . . . . ?
C26 O9 C31 C30 -165.2(2) . . . . ?
C26 O9 C31 C36 71.5(3) . . . . ?
C24 O11 C35 O12 46.5(3) . . . . ?
C24 O11 C35 C32 160.8(2) . . . . ?
C24 O11 C35 C34 -74.5(3) . . . . ?
C28 O12 C35 O11 -52.4(3) . . . . ?
C28 O12 C35 C32 -166.3(2) . . . . ?
C28 O12 C35 C34 69.7(3) . . . . ?
